data_2239803
loop_
_publ_author_name
'Gopinath, S.'
'Narayanan, P.'
'Sethusankar, K.'
'Nandakumar, Meganathan'
'Mohanakrishnan, Arasambattu K.'

_publ_section_title
;
 3,10,14,21-Tetrakis(4-methoxyphenyl)pentacyclo[11.8.0.0^2,11^.0^4,9^.0^15,20^]henicosa-1(21),2,4(9),5,7,10,13,15(20),16,18-decaen-12-one
 chloroform monosolvate
;
_journal_coeditor_code TK5322
_journal_issue 8
_journal_name_full 'Acta Crystallographica Section E'
_journal_page_first o873
_journal_page_last o874
_journal_paper_doi 10.1107/S1600536814016389
_journal_volume 70
_journal_year 2014
_chemical_formula_iupac 'C49 H36 O5, C H Cl3'
_chemical_formula_moiety 'C49 H36 O5, C H Cl3'
_chemical_formula_sum 'C50 H37 Cl3 O5'
_chemical_formula_weight 824.15
_chemical_name_systematic
;3,10,14,21-Tetrakis(4-methoxyphenyl)pentacyclo[11.8.0.0^2,11^.0^4,9^.0^15,20^]henicosa-1(21),2,4(9),5,7,10,13,15(20),16,18-decaen-12-one chloroform
monosolvate
;
_space_group_IT_number 13
_symmetry_cell_setting monoclinic
_symmetry_space_group_name_Hall '-P 2yac'
_symmetry_space_group_name_H-M 'P 1 2/n 1'
_atom_sites_solution_hydrogens geom
_atom_sites_solution_primary direct
_atom_sites_solution_secondary difmap
_audit_creation_method SHELXL-97
_cell_angle_alpha 90.00
_cell_angle_beta 93.9470(10)
_cell_angle_gamma 90.00
_cell_formula_units_Z 2
_cell_length_a 9.7720(4)
_cell_length_b 12.0351(4)
_cell_length_c 17.3162(6)
_cell_measurement_reflns_used 3474
_cell_measurement_temperature 296(2)
_cell_measurement_theta_max 24.75
_cell_measurement_theta_min 1.69
_cell_volume 2031.68(13)
_computing_cell_refinement 'APEX2 (Bruker, 2008)'
_computing_data_collection 'APEX2 (Bruker, 2008)'
_computing_data_reduction 'SAINT (Bruker, 2008)'
_computing_molecular_graphics 'ORTEP-3 for Windows (Farrugia, 2012) and Mercury (Macrae, <i>et al.</i>, 2008)'
_computing_publication_material 'SHELXL97 (Sheldrick, 2008) and PLATON (Spek, 2009)'
_computing_structure_refinement 'SHELXL97 (Sheldrick, 2008)'
_computing_structure_solution 'SHELXS97 (Sheldrick, 2008)'
_diffrn_ambient_temperature 296(2)
_diffrn_measured_fraction_theta_full 0.996
_diffrn_measured_fraction_theta_max 0.996
_diffrn_measurement_device_type 'Bruker Kappa APEXII CCD'
_diffrn_measurement_method '\w &\f scans'
_diffrn_radiation_monochromator graphite
_diffrn_radiation_source 'fine-focus sealed tube'
_diffrn_radiation_type MoK\a
_diffrn_radiation_wavelength 0.71073
_diffrn_reflns_av_R_equivalents 0.0252
_diffrn_reflns_av_sigmaI/netI 0.0198
_diffrn_reflns_limit_h_max 11
_diffrn_reflns_limit_h_min -11
_diffrn_reflns_limit_k_max 14
_diffrn_reflns_limit_k_min -14
_diffrn_reflns_limit_l_max 20
_diffrn_reflns_limit_l_min -20
_diffrn_reflns_number 20614
_diffrn_reflns_theta_full 24.75
_diffrn_reflns_theta_max 24.75
_diffrn_reflns_theta_min 1.69
_exptl_absorpt_coefficient_mu 0.275
_exptl_absorpt_correction_T_max 0.934
_exptl_absorpt_correction_T_min 0.892
_exptl_absorpt_correction_type multi-scan
_exptl_absorpt_process_details '(SADABS; Bruker, 2008)'
_exptl_crystal_colour yellow
_exptl_crystal_density_diffrn 1.347
_exptl_crystal_density_method 'not measured'
_exptl_crystal_description block
_exptl_crystal_F_000 740
_exptl_crystal_size_max 0.35
_exptl_crystal_size_mid 0.30
_exptl_crystal_size_min 0.30
_platon_squeeze_details
;
The void in the crystal contains a highly disordered molecule of
chloroform which has been removed from the intensity data using the
program SQUEEZE in PLATON(Spek, 2004). The electron count from the
SQUEEZE result confirms the removed solvent is chloroform. There are
two molecules of chloroform in the unit cell. The chloroform is included
in the chemical formula.
;
_refine_diff_density_max 0.130
_refine_diff_density_min -0.147
_refine_ls_extinction_coef 0.0041(10)
_refine_ls_extinction_expression Fc^*^=kFc[1+0.001xFc^2^\l^3^/sin(2\q)]^-1/4^
_refine_ls_extinction_method 'SHELXL97 (Sheldrick, 2008)'
_refine_ls_goodness_of_fit_ref 1.094
_refine_ls_hydrogen_treatment constr
_refine_ls_matrix_type full
_refine_ls_number_parameters 248
_refine_ls_number_reflns 3474
_refine_ls_number_restraints 0
_refine_ls_restrained_S_all 1.094
_refine_ls_R_factor_all 0.0524
_refine_ls_R_factor_gt 0.0397
_refine_ls_shift/su_max 0.000
_refine_ls_shift/su_mean 0.000
_refine_ls_structure_factor_coef Fsqd
_refine_ls_weighting_details 'calc w=1/[\s^2^(Fo^2^)+(0.0692P)^2^+0.1579P] where P=(Fo^2^+2Fc^2^)/3'
_refine_ls_weighting_scheme calc
_refine_ls_wR_factor_gt 0.1173
_refine_ls_wR_factor_ref 0.1248
_reflns_number_gt 2664
_reflns_number_total 3474
_reflns_threshold_expression I>2\s(I)
_cod_data_source_file tk5322sup1.cif
_cod_data_source_block I
_cod_original_sg_symbol_H-M 'P 2/n'
_cod_database_code 2239803
_cod_database_fobs_code 2239803

loop_
_symmetry_equiv_pos_as_xyz
'x, y, z'
'-x+1/2, y, -z+1/2'
'-x, -y, -z'
'x-1/2, -y, z-1/2'

loop_
_atom_site_type_symbol
_atom_site_label
_atom_site_fract_x
_atom_site_fract_y
_atom_site_fract_z
_atom_site_U_iso_or_equiv
_atom_site_adp_type
_atom_site_calc_flag
_atom_site_refinement_flags
_atom_site_occupancy
_atom_site_symmetry_multiplicity
O O1 0.70322(14) 0.19072(11) -0.01039(8) 0.0743(4) Uani d . 1 1
O O2 1.07295(15) 1.23830(11) 0.27627(8) 0.0773(4) Uani d . 1 1
O O3 0.7500 0.48212(15) 0.2500 0.0629(5) Uani d S 1 2
C C1 0.78181(15) 0.71567(14) 0.05173(8) 0.0461(4) Uani d . 1 1
C C2 0.77909(16) 0.69508(16) -0.02894(8) 0.0524(4) Uani d . 1 1
H H2 0.7573 0.6243 -0.0476 0.063 Uiso calc R 1 1
C C3 0.80786(17) 0.77710(16) -0.07986(9) 0.0575(5) Uani d . 1 1
H H3 0.8026 0.7626 -0.1327 0.069 Uiso calc R 1 1
C C4 0.84506(19) 0.88229(16) -0.05267(9) 0.0600(5) Uani d . 1 1
H H4 0.8680 0.9371 -0.0873 0.072 Uiso calc R 1 1
C C5 0.84809(18) 0.90560(16) 0.02447(9) 0.0564(4) Uani d . 1 1
H H5 0.8746 0.9761 0.0416 0.068 Uiso calc R 1 1
C C6 0.81187(15) 0.82512(14) 0.07917(8) 0.0468(4) Uani d . 1 1
C C7 0.80505(16) 0.85209(13) 0.16025(8) 0.0465(4) Uani d . 1 1
C C8 0.76176(15) 0.76959(13) 0.20778(8) 0.0449(4) Uani d . 1 1
C C9 0.75067(15) 0.65740(13) 0.18137(8) 0.0464(4) Uani d . 1 1
C C10 0.75817(15) 0.62789(13) 0.10526(8) 0.0452(4) Uani d . 1 1
C C11 0.74288(16) 0.51114(14) 0.07819(8) 0.0471(4) Uani d . 1 1
C C12 0.61738(17) 0.45959(15) 0.07359(10) 0.0575(5) Uani d . 1 1
H H12 0.5419 0.4976 0.0903 0.069 Uiso calc R 1 1
C C13 0.59946(18) 0.35266(15) 0.04487(11) 0.0627(5) Uani d . 1 1
H H13 0.5132 0.3197 0.0424 0.075 Uiso calc R 1 1
C C14 0.71000(18) 0.29579(14) 0.02007(9) 0.0534(4) Uani d . 1 1
C C15 0.83762(18) 0.34534(16) 0.02556(10) 0.0599(5) Uani d . 1 1
H H15 0.9134 0.3068 0.0098 0.072 Uiso calc R 1 1
C C16 0.85313(17) 0.45107(15) 0.05413(10) 0.0548(4) Uani d . 1 1
H H16 0.9398 0.4833 0.0575 0.066 Uiso calc R 1 1
C C17 0.86294(16) 0.95837(13) 0.19126(8) 0.0463(4) Uani d . 1 1
C C18 0.97613(17) 0.95292(14) 0.24523(9) 0.0545(4) Uani d . 1 1
H H18 1.0070 0.8839 0.2631 0.065 Uiso calc R 1 1
C C19 1.04222(19) 1.04640(15) 0.27230(10) 0.0608(5) Uani d . 1 1
H H19 1.1177 1.0405 0.3078 0.073 Uiso calc R 1 1
C C20 0.99703(18) 1.15006(14) 0.24698(10) 0.0554(4) Uani d . 1 1
C C21 0.88557(18) 1.15873(15) 0.19489(9) 0.0549(4) Uani d . 1 1
H H21 0.8545 1.2282 0.1780 0.066 Uiso calc R 1 1
C C22 0.81949(17) 1.06346(14) 0.16761(9) 0.0521(4) Uani d . 1 1
H H22 0.7437 1.0701 0.1324 0.063 Uiso calc R 1 1
C C23 0.5727(3) 0.14149(19) -0.02289(16) 0.0952(7) Uani d . 1 1
H H23A 0.5322 0.1330 0.0257 0.143 Uiso calc R 1 1
H H23B 0.5817 0.0699 -0.0465 0.143 Uiso calc R 1 1
H H23C 0.5152 0.1880 -0.0564 0.143 Uiso calc R 1 1
C C24 1.0313(3) 1.34544(17) 0.25541(15) 0.0896(7) Uani d . 1 1
H H24A 1.0311 1.3536 0.2003 0.134 Uiso calc R 1 1
H H24B 1.0935 1.3983 0.2801 0.134 Uiso calc R 1 1
H H24C 0.9405 1.3583 0.2715 0.134 Uiso calc R 1 1
C C25 0.7500 0.5833(2) 0.2500 0.0468(5) Uani d S 1 2

loop_
_atom_site_aniso_label
_atom_site_aniso_U_11
_atom_site_aniso_U_22
_atom_site_aniso_U_33
_atom_site_aniso_U_12
_atom_site_aniso_U_13
_atom_site_aniso_U_23
O1 0.0740(9) 0.0585(8) 0.0895(10) -0.0005(7) -0.0016(7) -0.0103(7)
O2 0.0810(10) 0.0622(9) 0.0863(10) -0.0095(7) -0.0112(7) -0.0093(7)
O3 0.0864(13) 0.0581(11) 0.0450(9) 0.000 0.0103(8) 0.000
C1 0.0364(8) 0.0661(11) 0.0362(8) -0.0031(7) 0.0044(6) 0.0009(7)
C2 0.0466(9) 0.0760(11) 0.0348(8) -0.0049(8) 0.0037(6) -0.0056(8)
C3 0.0545(10) 0.0845(13) 0.0337(8) -0.0034(9) 0.0052(7) 0.0020(8)
C4 0.0624(11) 0.0786(13) 0.0398(9) -0.0077(9) 0.0087(7) 0.0087(9)
C5 0.0576(10) 0.0685(12) 0.0437(9) -0.0113(8) 0.0072(7) 0.0044(8)
C6 0.0400(8) 0.0644(10) 0.0362(8) -0.0036(7) 0.0045(6) 0.0022(7)
C7 0.0440(9) 0.0581(10) 0.0375(8) -0.0006(7) 0.0041(6) 0.0026(7)
C8 0.0458(9) 0.0565(10) 0.0327(8) -0.0012(7) 0.0045(6) 0.0001(7)
C9 0.0446(9) 0.0598(10) 0.0354(8) -0.0022(7) 0.0066(6) 0.0002(7)
C10 0.0370(8) 0.0613(10) 0.0379(8) -0.0033(7) 0.0073(6) -0.0039(7)
C11 0.0462(9) 0.0639(10) 0.0314(7) -0.0036(7) 0.0042(6) 0.0003(7)
C12 0.0416(9) 0.0690(12) 0.0627(11) -0.0015(8) 0.0105(7) -0.0104(9)
C13 0.0471(10) 0.0662(12) 0.0749(12) -0.0092(8) 0.0048(8) -0.0065(9)
C14 0.0564(10) 0.0553(10) 0.0480(9) 0.0004(8) -0.0001(7) -0.0010(8)
C15 0.0509(10) 0.0713(12) 0.0579(10) 0.0069(9) 0.0070(8) -0.0058(9)
C16 0.0424(9) 0.0687(12) 0.0541(10) -0.0057(8) 0.0080(7) -0.0070(8)
C17 0.0456(9) 0.0572(10) 0.0365(8) -0.0026(7) 0.0056(6) 0.0022(7)
C18 0.0574(10) 0.0554(10) 0.0498(9) 0.0041(8) -0.0032(7) 0.0042(8)
C19 0.0582(10) 0.0671(12) 0.0549(10) -0.0007(9) -0.0119(8) 0.0001(8)
C20 0.0553(10) 0.0579(11) 0.0532(10) -0.0032(8) 0.0053(8) -0.0036(8)
C21 0.0607(11) 0.0566(10) 0.0483(9) 0.0021(8) 0.0094(8) 0.0072(8)
C22 0.0498(9) 0.0648(11) 0.0414(8) 0.0004(8) 0.0009(7) 0.0076(8)
C23 0.0904(17) 0.0707(14) 0.123(2) -0.0214(12) -0.0012(14) -0.0209(13)
C24 0.1026(18) 0.0595(13) 0.1068(18) -0.0005(12) 0.0071(13) -0.0168(12)
C25 0.0465(12) 0.0525(15) 0.0421(12) 0.000 0.0088(9) 0.000

loop_
_atom_type_symbol
_atom_type_description
_atom_type_scat_dispersion_real
_atom_type_scat_dispersion_imag
_atom_type_scat_source
C C 0.0033 0.0016 'International Tables Vol C Tables 4.2.6.8 and 6.1.1.4'
H H 0.0000 0.0000 'International Tables Vol C Tables 4.2.6.8 and 6.1.1.4'
O O 0.0106 0.0060 'International Tables Vol C Tables 4.2.6.8 and 6.1.1.4'

loop_
_geom_angle_atom_site_label_1
_geom_angle_atom_site_label_2
_geom_angle_atom_site_label_3
_geom_angle_site_symmetry_3
_geom_angle
C14 O1 C23 . 117.79(16)
C20 O2 C24 . 118.67(16)
C2 C1 C6 . 118.69(14)
C2 C1 C10 . 121.01(15)
C6 C1 C10 . 120.29(13)
C3 C2 C1 . 121.29(16)
C3 C2 H2 . 119.4
C1 C2 H2 . 119.4
C2 C3 C4 . 120.01(15)
C2 C3 H3 . 120.0
C4 C3 H3 . 120.0
C5 C4 C3 . 120.45(16)
C5 C4 H4 . 119.8
C3 C4 H4 . 119.8
C4 C5 C6 . 121.66(17)
C4 C5 H5 . 119.2
C6 C5 H5 . 119.2
C5 C6 C1 . 117.69(14)
C5 C6 C7 . 121.72(15)
C1 C6 C7 . 120.59(14)
C8 C7 C6 . 117.10(14)
C8 C7 C17 . 122.09(13)
C6 C7 C17 . 120.16(14)
C7 C8 C9 . 120.74(13)
C7 C8 C8 2_655 131.26(10)
C9 C8 C8 2_655 107.44(8)
C10 C9 C8 . 123.01(14)
C10 C9 C25 . 128.04(15)
C8 C9 C25 . 108.43(13)
C9 C10 C1 . 116.85(14)
C9 C10 C11 . 122.49(14)
C1 C10 C11 . 120.66(13)
C12 C11 C16 . 117.21(16)
C12 C11 C10 . 121.07(15)
C16 C11 C10 . 121.68(14)
C11 C12 C13 . 122.07(16)
C11 C12 H12 . 119.0
C13 C12 H12 . 119.0
C14 C13 C12 . 119.50(16)
C14 C13 H13 . 120.2
C12 C13 H13 . 120.2
O1 C14 C13 . 124.23(16)
O1 C14 C15 . 116.43(16)
C13 C14 C15 . 119.34(16)
C16 C15 C14 . 120.23(16)
C16 C15 H15 . 119.9
C14 C15 H15 . 119.9
C15 C16 C11 . 121.63(16)
C15 C16 H16 . 119.2
C11 C16 H16 . 119.2
C22 C17 C18 . 116.85(15)
C22 C17 C7 . 125.30(14)
C18 C17 C7 . 117.72(14)
C19 C18 C17 . 121.63(16)
C19 C18 H18 . 119.2
C17 C18 H18 . 119.2
C18 C19 C20 . 120.08(15)
C18 C19 H19 . 120.0
C20 C19 H19 . 120.0
C21 C20 O2 . 124.73(16)
C21 C20 C19 . 119.94(16)
O2 C20 C19 . 115.32(15)
C20 C21 C22 . 119.56(16)
C20 C21 H21 . 120.2
C22 C21 H21 . 120.2
C21 C22 C17 . 121.93(15)
C21 C22 H22 . 119.0
C17 C22 H22 . 119.0
O1 C23 H23A . 109.5
O1 C23 H23B . 109.5
H23A C23 H23B . 109.5
O1 C23 H23C . 109.5
H23A C23 H23C . 109.5
H23B C23 H23C . 109.5
O2 C24 H24A . 109.5
O2 C24 H24B . 109.5
H24A C24 H24B . 109.5
O2 C24 H24C . 109.5
H24A C24 H24C . 109.5
H24B C24 H24C . 109.5
O3 C25 C9 . 126.89(10)
O3 C25 C9 2_655 126.89(10)
C9 C25 C9 2_655 106.22(19)

loop_
_geom_bond_atom_site_label_1
_geom_bond_atom_site_label_2
_geom_bond_site_symmetry_2
_geom_bond_distance
O1 C14 . 1.370(2)
O1 C23 . 1.410(3)
O2 C20 . 1.372(2)
O2 C24 . 1.392(2)
O3 C25 . 1.217(3)
C1 C2 . 1.417(2)
C1 C6 . 1.424(2)
C1 C10 . 1.435(2)
C2 C3 . 1.366(2)
C2 H2 . 0.9300
C3 C4 . 1.390(3)
C3 H3 . 0.9300
C4 C5 . 1.363(2)
C4 H4 . 0.9300
C5 C6 . 1.417(2)
C5 H5 . 0.9300
C6 C7 . 1.447(2)
C7 C8 . 1.375(2)
C7 C17 . 1.484(2)
C8 C9 . 1.427(2)
C8 C8 2_655 1.496(3)
C9 C10 . 1.372(2)
C9 C25 . 1.486(2)
C10 C11 . 1.486(2)
C11 C12 . 1.372(2)
C11 C16 . 1.385(2)
C12 C13 . 1.386(2)
C12 H12 . 0.9300
C13 C14 . 1.373(2)
C13 H13 . 0.9300
C14 C15 . 1.380(2)
C15 C16 . 1.370(2)
C15 H15 . 0.9300
C16 H16 . 0.9300
C17 C22 . 1.387(2)
C17 C18 . 1.400(2)
C18 C19 . 1.364(2)
C18 H18 . 0.9300
C19 C20 . 1.385(2)
C19 H19 . 0.9300
C20 C21 . 1.369(2)
C21 C22 . 1.383(2)
C21 H21 . 0.9300
C22 H22 . 0.9300
C23 H23A . 0.9600
C23 H23B . 0.9600
C23 H23C . 0.9600
C24 H24A . 0.9600
C24 H24B . 0.9600
C24 H24C . 0.9600
C25 C9 2_655 1.486(2)

loop_
_geom_hbond_atom_site_label_D
_geom_hbond_atom_site_label_H
_geom_hbond_atom_site_label_A
_geom_hbond_site_symmetry_A
_geom_hbond_distance_DH
_geom_hbond_distance_HA
_geom_hbond_distance_DA
_geom_hbond_angle_DHA
C24 H24c O3 1_565 0.96 2.39 3.199(3) 141

loop_
_geom_torsion_atom_site_label_1
_geom_torsion_atom_site_label_2
_geom_torsion_atom_site_label_3
_geom_torsion_atom_site_label_4
_geom_torsion_site_symmetry_1
_geom_torsion_site_symmetry_4
_geom_torsion
C6 C1 C2 C3 . . 1.6(2)
C10 C1 C2 C3 . . -176.88(14)
C1 C2 C3 C4 . . 2.1(3)
C2 C3 C4 C5 . . -2.5(3)
C3 C4 C5 C6 . . -1.0(3)
C4 C5 C6 C1 . . 4.6(2)
C4 C5 C6 C7 . . -175.27(16)
C2 C1 C6 C5 . . -4.9(2)
C10 C1 C6 C5 . . 173.64(14)
C2 C1 C6 C7 . . 175.05(14)
C10 C1 C6 C7 . . -6.4(2)
C5 C6 C7 C8 . . 176.60(15)
C1 C6 C7 C8 . . -3.3(2)
C5 C6 C7 C17 . . -12.5(2)
C1 C6 C7 C17 . . 167.62(13)
C6 C7 C8 C9 . . 12.1(2)
C17 C7 C8 C9 . . -158.68(14)
C6 C7 C8 C8 . 2_655 -177.58(19)
C17 C7 C8 C8 . 2_655 11.7(3)
C7 C8 C9 C10 . . -11.7(2)
C8 C8 C9 C10 2_655 . 175.83(15)
C7 C8 C9 C25 . . 160.57(13)
C8 C8 C9 C25 2_655 . -11.85(19)
C8 C9 C10 C1 . . 1.6(2)
C25 C9 C10 C1 . . -169.11(12)
C8 C9 C10 C11 . . -178.39(14)
C25 C9 C10 C11 . . 10.9(2)
C2 C1 C10 C9 . . -174.37(14)
C6 C1 C10 C9 . . 7.2(2)
C2 C1 C10 C11 . . 5.6(2)
C6 C1 C10 C11 . . -172.82(13)
C9 C10 C11 C12 . . 73.0(2)
C1 C10 C11 C12 . . -107.00(18)
C9 C10 C11 C16 . . -109.20(17)
C1 C10 C11 C16 . . 70.8(2)
C16 C11 C12 C13 . . -1.2(3)
C10 C11 C12 C13 . . 176.72(16)
C11 C12 C13 C14 . . 0.0(3)
C23 O1 C14 C13 . . 5.4(3)
C23 O1 C14 C15 . . -174.72(18)
C12 C13 C14 O1 . . -178.90(16)
C12 C13 C14 C15 . . 1.2(3)
O1 C14 C15 C16 . . 178.89(16)
C13 C14 C15 C16 . . -1.2(3)
C14 C15 C16 C11 . . 0.0(3)
C12 C11 C16 C15 . . 1.2(2)
C10 C11 C16 C15 . . -176.70(15)
C8 C7 C17 C22 . . -128.22(17)
C6 C7 C17 C22 . . 61.3(2)
C8 C7 C17 C18 . . 56.0(2)
C6 C7 C17 C18 . . -114.44(17)
C22 C17 C18 C19 . . -1.2(3)
C7 C17 C18 C19 . . 174.98(16)
C17 C18 C19 C20 . . 0.6(3)
C24 O2 C20 C21 . . 3.5(3)
C24 O2 C20 C19 . . -177.98(18)
C18 C19 C20 C21 . . 0.2(3)
C18 C19 C20 O2 . . -178.36(16)
O2 C20 C21 C22 . . 178.03(16)
C19 C20 C21 C22 . . -0.4(3)
C20 C21 C22 C17 . . -0.2(3)
C18 C17 C22 C21 . . 1.0(2)
C7 C17 C22 C21 . . -174.84(15)
C10 C9 C25 O3 . . -3.49(18)
C8 C9 C25 O3 . . -175.31(7)
C10 C9 C25 C9 . 2_655 176.51(18)
C8 C9 C25 C9 . 2_655 4.69(7)

loop_
_platon_squeeze_void_nr
_platon_squeeze_void_average_x
_platon_squeeze_void_average_y
_platon_squeeze_void_average_z
_platon_squeeze_void_volume
_platon_squeeze_void_count_electrons
_platon_squeeze_void_content
1 0.250 0.675 0.250 173 58 ' '
2 0.750 0.324 0.750 173 58 ' '
